data_4123293
loop_
_publ_author_name
'McGuirk, C. Michael'
'Katz, Michael J.'
'Stern, Charlotte L.'
'Sarjeant, Amy A.'
'Hupp, Joseph T.'
'Farha, Omar K.'
'Mirkin, Chad A.'

_publ_section_title
;
 Turning on catalysis: incorporation of a hydrogen-bond-donating
 squaramide moiety into a zr metal-organic framework.
;
_journal_issue 2
_journal_name_full 'Journal of the American Chemical Society'
_journal_page_first 919
_journal_page_last 925
_journal_paper_doi 10.1021/ja511403t
_journal_volume 137
_journal_year 2015
_chemical_formula_moiety 'C25 H18 F6 N2 O5, C2 H3 N'
_chemical_formula_sum 'C27 H21 F6 N3 O5'
_chemical_formula_weight 581.47
_space_group_crystal_system triclinic
_space_group_IT_number 2
_space_group_name_Hall '-P 1'
_space_group_name_H-M_alt 'P -1'
_symmetry_space_group_name_Hall '-P 1'
_symmetry_space_group_name_H-M 'P -1'
_atom_sites_solution_hydrogens mixed
_audit_creation_date 2014-08-04
_audit_creation_method
;
Olex2 1.2
(compiled 2014.07.22 svn.r2960 for OlexSys, GUI svn.r4862)
;
_cell_angle_alpha 70.1060(18)
_cell_angle_beta 71.073(2)
_cell_angle_gamma 89.5000(19)
_cell_formula_units_Z 2
_cell_length_a 10.8859(4)
_cell_length_b 11.4845(5)
_cell_length_c 11.4884(5)
_cell_measurement_reflns_used 5821
_cell_measurement_temperature 100(2)
_cell_measurement_theta_max 31.148
_cell_measurement_theta_min 3.275
_cell_volume 1269.17(9)
_computing_cell_refinement 'SAINT V7.23A (Bruker, 2005)'
_computing_data_collection 'APEX2 V2.1-4 (Bruker, 2007)'
_computing_data_reduction 'Bruker SAINT'
_computing_molecular_graphics 'Olex2 (Dolomanov et al., 2009)'
_computing_publication_material 'Olex2 (Dolomanov et al., 2009)'
_computing_structure_refinement 'ShelXL (Sheldrick, 2008)'
_diffrn_ambient_temperature 100.02
_diffrn_detector_area_resol_mean 8
_diffrn_measured_fraction_theta_full 0.984
_diffrn_measured_fraction_theta_max 0.972
_diffrn_measurement_device_type 'Bruker Kappa APEX CCD area detector'
_diffrn_measurement_method '\w and \f scans'
_diffrn_radiation_monochromator graphite
_diffrn_radiation_type MoK\a
_diffrn_radiation_wavelength 0.71073
_diffrn_reflns_av_R_equivalents 0.0339
_diffrn_reflns_av_unetI/netI 0.0537
_diffrn_reflns_Laue_measured_fraction_full 0.984
_diffrn_reflns_Laue_measured_fraction_max 0.972
_diffrn_reflns_limit_h_max 15
_diffrn_reflns_limit_h_min -15
_diffrn_reflns_limit_k_max 16
_diffrn_reflns_limit_k_min -12
_diffrn_reflns_limit_l_max 16
_diffrn_reflns_limit_l_min -16
_diffrn_reflns_number 17525
_diffrn_reflns_point_group_measured_fraction_full 0.984
_diffrn_reflns_point_group_measured_fraction_max 0.972
_diffrn_reflns_theta_full 26.000
_diffrn_reflns_theta_max 31.231
_diffrn_reflns_theta_min 2.648
_diffrn_source 'sealed tube'
_exptl_absorpt_coefficient_mu 0.135
_exptl_absorpt_correction_T_max 0.7462
_exptl_absorpt_correction_T_min 0.6797
_exptl_absorpt_correction_type multi-scan
_exptl_absorpt_process_details
;
SADABS-2012/1 (Bruker,2012) was used for absorption correction.
wR2(int) was 0.0424 before and 0.0376 after correction.
The Ratio of minimum to maximum transmission is 0.9109.
The \l/2 correction factor is 0.0015.
;
_exptl_crystal_colour colourless
_exptl_crystal_colour_primary colourless
_exptl_crystal_density_diffrn 1.522
_exptl_crystal_description block
_exptl_crystal_F_000 596
_exptl_crystal_size_max 0.34
_exptl_crystal_size_mid 0.214
_exptl_crystal_size_min 0.183
_refine_diff_density_max 0.615
_refine_diff_density_min -0.432
_refine_diff_density_rms 0.065
_refine_ls_extinction_method none
_refine_ls_goodness_of_fit_ref 0.864
_refine_ls_hydrogen_treatment mixed
_refine_ls_matrix_type full
_refine_ls_number_parameters 381
_refine_ls_number_reflns 8021
_refine_ls_number_restraints 0
_refine_ls_restrained_S_all 0.864
_refine_ls_R_factor_all 0.0647
_refine_ls_R_factor_gt 0.0442
_refine_ls_shift/su_max 0.001
_refine_ls_shift/su_mean 0.000
_refine_ls_structure_factor_coef Fsqd
_refine_ls_weighting_details 'w=1/[\s^2^(Fo^2^)+(0.0831P)^2^] where P=(Fo^2^+2Fc^2^)/3'
_refine_ls_weighting_scheme calc
_refine_ls_wR_factor_gt 0.1164
_refine_ls_wR_factor_ref 0.1275
_reflns_Friedel_coverage 0.000
_reflns_number_gt 5644
_reflns_number_total 8021
_reflns_threshold_expression 'I > 2\s(I)'
_cod_data_source_file ja511403t_si_003.cif
_cod_data_source_block n3672
_cod_depositor_comments 'Adding full bibliography for 4123292--4123293.cif.'
_cod_database_code 4123293
_shelxl_version_number 2013-4
_shelx_space_group_comment
;
The symmetry employed for this shelxl refinement is uniquely defined
by the following loop, which should always be used as a source of
symmetry information in preference to the above space-group names.
They are only intended as comments.
;
_shelx_estimated_absorpt_t_max 0.976
_shelx_estimated_absorpt_t_min 0.956
_olex2_refinement_description
;
1. Fixed Uiso
 At 1.2 times of:
  All C(H) groups
 At 1.5 times of:
  All C(H,H,H) groups
2.a Aromatic/amide H refined with riding coordinates:
 C2(H2A), C4(H4), C6(H6), C11(H11), C13(H13), C14(H14), C19(H19), C20(H20),
 C22(H22), C23(H23)
2.b Idealised Me refined as rotating group:
 C17(H17A,H17B,H17C), C25(H25A,H25B,H25C), C27(H27A,H27B,H27C)
;
_olex2_submission_original_sample_id n3672
_olex2_submission_special_instructions 'No special instructions were received'

loop_
_space_group_symop_operation_xyz
'x, y, z'
'-x, -y, -z'

loop_
_atom_site_label
_atom_site_type_symbol
_atom_site_fract_x
_atom_site_fract_y
_atom_site_fract_z
_atom_site_U_iso_or_equiv
_atom_site_adp_type
_atom_site_occupancy
_atom_site_site_symmetry_order
_atom_site_calc_flag
_atom_site_refinement_flags_posn
F1 F 0.36306(9) 1.23983(8) 0.30005(12) 0.0445(3) Uani 1 1 d .
F2 F 0.23518(10) 1.10728(9) 0.28960(11) 0.0403(3) Uani 1 1 d .
F3 F 0.22807(9) 1.10857(9) 0.47637(9) 0.0343(2) Uani 1 1 d .
F4 F 0.76906(8) 1.11260(7) 0.06462(8) 0.02446(19) Uani 1 1 d .
F5 F 0.83781(8) 1.06366(8) 0.22876(8) 0.0258(2) Uani 1 1 d .
F6 F 0.81932(8) 0.92718(7) 0.14417(9) 0.0264(2) Uani 1 1 d .
O1 O 0.60739(9) 0.60625(8) 0.51083(9) 0.0187(2) Uani 1 1 d .
O2 O 0.78278(9) 0.11289(8) 0.79798(10) 0.0209(2) Uani 1 1 d .
O3 O 0.85942(9) 0.31392(8) 0.67782(9) 0.0188(2) Uani 1 1 d .
O4 O -0.22316(9) 0.42394(9) 0.92706(10) 0.0191(2) Uani 1 1 d .
O5 O -0.23999(9) 0.36201(9) 1.13982(9) 0.0202(2) Uani 1 1 d .
N1 N 0.42403(11) 0.70724(10) 0.55460(11) 0.0161(2) Uani 1 1 d .
H1 H 0.3467(17) 0.6956(16) 0.6005(17) 0.028(5) Uiso 1 1 d .
N2 N 0.42849(10) 0.51435(9) 0.69706(11) 0.0139(2) Uani 1 1 d .
H2 H 0.3574(17) 0.5313(16) 0.7440(17) 0.029(5) Uiso 1 1 d .
C1 C 0.46612(12) 0.82444(11) 0.45583(12) 0.0139(2) Uani 1 1 d .
C2 C 0.37492(12) 0.91172(11) 0.45310(13) 0.0153(2) Uani 1 1 d .
H2A H 0.2887 0.8888 0.5154 0.018 Uiso 1 1 calc R
C3 C 0.41032(12) 1.03111(11) 0.35990(13) 0.0153(2) Uani 1 1 d .
C4 C 0.53529(13) 1.06816(11) 0.26816(13) 0.0164(3) Uani 1 1 d .
H4 H 0.5593 1.1506 0.2053 0.020 Uiso 1 1 calc R
C5 C 0.62436(12) 0.98097(11) 0.27114(12) 0.0141(2) Uani 1 1 d .
C6 C 0.59181(12) 0.85992(11) 0.36284(13) 0.0148(2) Uani 1 1 d .
H6 H 0.6546 0.8020 0.3621 0.018 Uiso 1 1 calc R
C7 C 0.30971(13) 1.12100(12) 0.35689(14) 0.0190(3) Uani 1 1 d .
C8 C 0.76142(13) 1.02044(12) 0.17766(13) 0.0174(3) Uani 1 1 d .
C9 C 0.49704(12) 0.60877(11) 0.58095(12) 0.0137(2) Uani 1 1 d .
C10 C 0.46638(12) 0.39724(11) 0.75390(12) 0.0121(2) Uani 1 1 d .
C11 C 0.59552(12) 0.37025(11) 0.71592(12) 0.0130(2) Uani 1 1 d .
H11 H 0.6606 0.4294 0.6428 0.016 Uiso 1 1 calc R
C12 C 0.62903(12) 0.25678(11) 0.78499(12) 0.0135(2) Uani 1 1 d .
C13 C 0.53526(12) 0.16920(11) 0.89282(13) 0.0163(3) Uani 1 1 d .
H13 H 0.5591 0.0927 0.9408 0.020 Uiso 1 1 calc R
C14 C 0.40706(12) 0.19496(11) 0.92919(13) 0.0156(2) Uani 1 1 d .
H14 H 0.3430 0.1353 1.0029 0.019 Uiso 1 1 calc R
C15 C 0.36929(12) 0.30667(11) 0.86011(12) 0.0127(2) Uani 1 1 d .
C16 C 0.76877(12) 0.23359(11) 0.74609(13) 0.0145(2) Uani 1 1 d .
C17 C 0.91631(13) 0.08371(14) 0.77310(17) 0.0266(3) Uani 1 1 d .
H17A H 0.9587 0.0996 0.6789 0.040 Uiso 1 1 calc GR
H17B H 0.9168 -0.0043 0.8235 0.040 Uiso 1 1 calc GR
H17C H 0.9639 0.1360 0.8000 0.040 Uiso 1 1 calc GR
C18 C 0.22914(12) 0.32656(11) 0.90004(12) 0.0126(2) Uani 1 1 d .
C19 C 0.15781(12) 0.30433(11) 1.03246(12) 0.0145(2) Uani 1 1 d .
H19 H 0.2000 0.2775 1.0961 0.017 Uiso 1 1 calc R
C20 C 0.02669(12) 0.32083(11) 1.07193(13) 0.0146(2) Uani 1 1 d .
H20 H -0.0206 0.3059 1.1621 0.018 Uiso 1 1 calc R
C21 C -0.03581(12) 0.35924(11) 0.97945(13) 0.0136(2) Uani 1 1 d .
C22 C 0.03308(12) 0.37916(11) 0.84719(13) 0.0144(2) Uani 1 1 d .
H22 H -0.0102 0.4034 0.7843 0.017 Uiso 1 1 calc R
C23 C 0.16465(12) 0.36347(11) 0.80780(12) 0.0140(2) Uani 1 1 d .
H23 H 0.2115 0.3778 0.7177 0.017 Uiso 1 1 calc R
C24 C -0.17544(12) 0.38044(11) 1.02593(13) 0.0151(2) Uani 1 1 d .
C25 C -0.35750(13) 0.44947(14) 0.96498(15) 0.0224(3) Uani 1 1 d .
H25A H -0.3796 0.4921 0.8859 0.034 Uiso 1 1 calc GR
H25B H -0.3695 0.5027 1.0179 0.034 Uiso 1 1 calc GR
H25C H -0.4147 0.3709 1.0170 0.034 Uiso 1 1 calc GR
N3 N 0.87886(16) 0.31233(16) 0.39433(15) 0.0466(4) Uani 1 1 d .
C26 C 0.97414(16) 0.34032(15) 0.40459(15) 0.0300(3) Uani 1 1 d .
C27 C 1.09527(14) 0.37973(14) 0.41552(17) 0.0291(3) Uani 1 1 d .
H27A H 1.1697 0.3708 0.3445 0.044 Uiso 1 1 calc GR
H27B H 1.1009 0.3278 0.5008 0.044 Uiso 1 1 calc GR
H27C H 1.0967 0.4672 0.4087 0.044 Uiso 1 1 calc GR

loop_
_atom_site_aniso_label
_atom_site_aniso_U_11
_atom_site_aniso_U_22
_atom_site_aniso_U_33
_atom_site_aniso_U_23
_atom_site_aniso_U_13
_atom_site_aniso_U_12
F1 0.0280(5) 0.0142(4) 0.0733(8) -0.0066(4) -0.0039(5) 0.0064(4)
F2 0.0499(6) 0.0449(6) 0.0543(7) -0.0296(5) -0.0418(6) 0.0307(5)
F3 0.0333(5) 0.0401(5) 0.0244(5) -0.0095(4) -0.0057(4) 0.0234(4)
F4 0.0225(4) 0.0233(4) 0.0168(4) 0.0012(3) -0.0018(3) -0.0003(3)
F5 0.0183(4) 0.0297(4) 0.0278(5) -0.0087(4) -0.0073(4) -0.0050(3)
F6 0.0172(4) 0.0187(4) 0.0349(5) -0.0105(4) 0.0028(4) 0.0016(3)
O1 0.0145(4) 0.0165(4) 0.0173(5) -0.0025(4) 0.0007(4) 0.0039(3)
O2 0.0120(4) 0.0174(4) 0.0305(6) -0.0062(4) -0.0062(4) 0.0060(3)
O3 0.0125(4) 0.0206(5) 0.0213(5) -0.0072(4) -0.0034(4) 0.0012(3)
O4 0.0108(4) 0.0284(5) 0.0224(5) -0.0137(4) -0.0062(4) 0.0066(4)
O5 0.0151(5) 0.0228(5) 0.0188(5) -0.0080(4) -0.0002(4) 0.0039(4)
N1 0.0106(5) 0.0137(5) 0.0165(5) -0.0008(4) 0.0000(4) 0.0028(4)
N2 0.0107(5) 0.0129(5) 0.0139(5) -0.0031(4) -0.0008(4) 0.0033(4)
C1 0.0144(6) 0.0128(5) 0.0133(6) -0.0031(4) -0.0049(5) 0.0022(4)
C2 0.0132(6) 0.0156(6) 0.0151(6) -0.0042(5) -0.0037(5) 0.0018(4)
C3 0.0159(6) 0.0142(6) 0.0167(6) -0.0055(5) -0.0067(5) 0.0046(4)
C4 0.0188(6) 0.0126(5) 0.0159(6) -0.0032(5) -0.0054(5) 0.0014(5)
C5 0.0140(6) 0.0132(5) 0.0139(6) -0.0039(4) -0.0043(5) 0.0003(4)
C6 0.0135(6) 0.0138(5) 0.0159(6) -0.0043(5) -0.0047(5) 0.0019(4)
C7 0.0200(7) 0.0161(6) 0.0198(7) -0.0048(5) -0.0071(5) 0.0046(5)
C8 0.0170(6) 0.0142(6) 0.0185(6) -0.0039(5) -0.0047(5) 0.0006(5)
C9 0.0144(6) 0.0115(5) 0.0143(6) -0.0035(4) -0.0049(5) 0.0008(4)
C10 0.0121(5) 0.0118(5) 0.0126(6) -0.0046(4) -0.0045(5) 0.0017(4)
C11 0.0106(5) 0.0139(5) 0.0138(6) -0.0046(4) -0.0033(5) 0.0005(4)
C12 0.0116(5) 0.0138(5) 0.0159(6) -0.0057(5) -0.0054(5) 0.0021(4)
C13 0.0145(6) 0.0128(5) 0.0197(6) -0.0029(5) -0.0064(5) 0.0025(4)
C14 0.0122(6) 0.0144(6) 0.0163(6) -0.0022(5) -0.0034(5) 0.0004(4)
C15 0.0103(5) 0.0135(5) 0.0138(6) -0.0051(4) -0.0033(5) 0.0011(4)
C16 0.0135(6) 0.0166(6) 0.0151(6) -0.0073(5) -0.0052(5) 0.0029(4)
C17 0.0137(6) 0.0246(7) 0.0386(9) -0.0084(6) -0.0084(6) 0.0087(5)
C18 0.0109(5) 0.0106(5) 0.0153(6) -0.0041(4) -0.0035(5) 0.0008(4)
C19 0.0131(6) 0.0146(5) 0.0140(6) -0.0028(4) -0.0049(5) 0.0012(4)
C20 0.0132(6) 0.0146(5) 0.0131(6) -0.0045(5) -0.0014(5) -0.0001(4)
C21 0.0116(5) 0.0119(5) 0.0170(6) -0.0060(5) -0.0035(5) 0.0008(4)
C22 0.0126(6) 0.0154(5) 0.0160(6) -0.0062(5) -0.0054(5) 0.0017(4)
C23 0.0124(6) 0.0148(5) 0.0135(6) -0.0053(5) -0.0024(5) 0.0006(4)
C24 0.0123(6) 0.0134(5) 0.0196(6) -0.0073(5) -0.0040(5) 0.0009(4)
C25 0.0117(6) 0.0298(7) 0.0318(8) -0.0177(6) -0.0085(6) 0.0081(5)
N3 0.0445(10) 0.0631(11) 0.0247(8) -0.0128(7) -0.0045(7) -0.0209(8)
C26 0.0316(8) 0.0307(8) 0.0192(7) -0.0085(6) 0.0021(6) -0.0077(6)
C27 0.0174(7) 0.0225(7) 0.0379(9) -0.0063(6) -0.0022(6) 0.0026(5)

loop_
_atom_type_symbol
_atom_type_description
_atom_type_scat_dispersion_real
_atom_type_scat_dispersion_imag
_atom_type_scat_source
C C 0.0033 0.0016 'International Tables Vol C Tables 4.2.6.8 and 6.1.1.4'
H H 0.0000 0.0000 'International Tables Vol C Tables 4.2.6.8 and 6.1.1.4'
F F 0.0171 0.0103 'International Tables Vol C Tables 4.2.6.8 and 6.1.1.4'
N N 0.0061 0.0033 'International Tables Vol C Tables 4.2.6.8 and 6.1.1.4'
O O 0.0106 0.0060 'International Tables Vol C Tables 4.2.6.8 and 6.1.1.4'

loop_
_geom_angle_atom_site_label_1
_geom_angle_atom_site_label_2
_geom_angle_atom_site_label_3
_geom_angle
C16 O2 C17 115.42(10)
C24 O4 C25 115.37(10)
C1 N1 H1 115.6(12)
C9 N1 H1 117.1(12)
C9 N1 C1 127.36(11)
C9 N2 H2 116.1(12)
C9 N2 C10 128.18(11)
C10 N2 H2 115.4(12)
N1 C1 C2 116.76(11)
N1 C1 C6 124.33(11)
C6 C1 C2 118.90(11)
C1 C2 H2A 119.9
C3 C2 C1 120.18(12)
C3 C2 H2A 119.9
C2 C3 C4 121.54(11)
C2 C3 C7 118.94(12)
C4 C3 C7 119.50(11)
C3 C4 H4 121.1
C3 C4 C5 117.81(11)
C5 C4 H4 121.1
C4 C5 C6 122.16(12)
C4 C5 C8 118.78(11)
C6 C5 C8 118.97(11)
C1 C6 H6 120.3
C5 C6 C1 119.40(11)
C5 C6 H6 120.3
F1 C7 C3 112.52(11)
F2 C7 F1 105.96(11)
F2 C7 C3 112.41(11)
F3 C7 F1 106.40(11)
F3 C7 F2 106.04(11)
F3 C7 C3 112.96(11)
F4 C8 C5 112.50(11)
F5 C8 F4 106.13(10)
F5 C8 F6 106.12(10)
F5 C8 C5 111.94(11)
F6 C8 F4 106.65(11)
F6 C8 C5 113.00(10)
O1 C9 N1 124.35(11)
O1 C9 N2 124.63(11)
N2 C9 N1 111.02(11)
N2 C10 C15 117.49(10)
C11 C10 N2 122.87(11)
C11 C10 C15 119.50(11)
C10 C11 H11 120.0
C12 C11 C10 120.07(11)
C12 C11 H11 120.0
C11 C12 C13 120.83(11)
C11 C12 C16 118.66(11)
C13 C12 C16 120.42(11)
C12 C13 H13 120.4
C14 C13 C12 119.15(11)
C14 C13 H13 120.4
C13 C14 H14 119.2
C13 C14 C15 121.57(12)
C15 C14 H14 119.2
C10 C15 C18 122.13(10)
C14 C15 C10 118.78(11)
C14 C15 C18 119.09(11)
O2 C16 C12 111.93(10)
O3 C16 O2 123.67(11)
O3 C16 C12 124.38(11)
O2 C17 H17A 109.5
O2 C17 H17B 109.5
O2 C17 H17C 109.5
H17A C17 H17B 109.5
H17A C17 H17C 109.5
H17B C17 H17C 109.5
C19 C18 C15 119.97(11)
C19 C18 C23 118.78(11)
C23 C18 C15 121.21(11)
C18 C19 H19 119.6
C20 C19 C18 120.86(12)
C20 C19 H19 119.6
C19 C20 H20 120.1
C19 C20 C21 119.89(12)
C21 C20 H20 120.1
C20 C21 C22 120.07(11)
C20 C21 C24 117.85(11)
C22 C21 C24 122.06(11)
C21 C22 H22 120.1
C23 C22 C21 119.89(12)
C23 C22 H22 120.1
C18 C23 H23 119.8
C22 C23 C18 120.48(12)
C22 C23 H23 119.8
O4 C24 C21 112.50(11)
O5 C24 O4 123.03(12)
O5 C24 C21 124.47(12)
O4 C25 H25A 109.5
O4 C25 H25B 109.5
O4 C25 H25C 109.5
H25A C25 H25B 109.5
H25A C25 H25C 109.5
H25B C25 H25C 109.5
N3 C26 C27 178.33(19)
C26 C27 H27A 109.5
C26 C27 H27B 109.5
C26 C27 H27C 109.5
H27A C27 H27B 109.5
H27A C27 H27C 109.5
H27B C27 H27C 109.5

loop_
_geom_bond_atom_site_label_1
_geom_bond_atom_site_label_2
_geom_bond_distance
F1 C7 1.3369(16)
F2 C7 1.3315(16)
F3 C7 1.3311(16)
F4 C8 1.3452(15)
F5 C8 1.3434(15)
F6 C8 1.3431(15)
O1 C9 1.2167(15)
O2 C16 1.3390(15)
O2 C17 1.4471(16)
O3 C16 1.2089(15)
O4 C24 1.3423(16)
O4 C25 1.4425(15)
O5 C24 1.2117(15)
N1 H1 0.819(18)
N1 C1 1.3940(16)
N1 C9 1.3820(16)
N2 H2 0.852(18)
N2 C9 1.3769(16)
N2 C10 1.4046(15)
C1 C2 1.4046(17)
C1 C6 1.3945(17)
C2 H2A 0.9500
C2 C3 1.3847(17)
C3 C4 1.3847(18)
C3 C7 1.4989(17)
C4 H4 0.9500
C4 C5 1.3875(17)
C5 C6 1.3920(17)
C5 C8 1.4920(18)
C6 H6 0.9500
C10 C11 1.3961(16)
C10 C15 1.4166(17)
C11 H11 0.9500
C11 C12 1.3916(17)
C12 C13 1.3920(17)
C12 C16 1.4892(17)
C13 H13 0.9500
C13 C14 1.3815(17)
C14 H14 0.9500
C14 C15 1.3980(17)
C15 C18 1.4837(16)
C17 H17A 0.9800
C17 H17B 0.9800
C17 H17C 0.9800
C18 C19 1.3982(17)
C18 C23 1.4027(17)
C19 H19 0.9500
C19 C20 1.3830(17)
C20 H20 0.9500
C20 C21 1.3896(17)
C21 C22 1.3967(18)
C21 C24 1.4867(17)
C22 H22 0.9500
C22 C23 1.3853(17)
C23 H23 0.9500
C25 H25A 0.9800
C25 H25B 0.9800
C25 H25C 0.9800
N3 C26 1.142(2)
C26 C27 1.455(2)
C27 H27A 0.9800
C27 H27B 0.9800
C27 H27C 0.9800

loop_
_geom_hbond_atom_site_label_D
_geom_hbond_atom_site_label_H
_geom_hbond_atom_site_label_A
_geom_hbond_distance_DH
_geom_hbond_distance_HA
_geom_hbond_distance_DA
_geom_hbond_angle_DHA
C6 H6 O1 0.95 2.25 2.8660(15) 121.5
C11 H11 O1 0.95 2.28 2.8943(15) 121.4

loop_
_geom_torsion_atom_site_label_1
_geom_torsion_atom_site_label_2
_geom_torsion_atom_site_label_3
_geom_torsion_atom_site_label_4
_geom_torsion
N1 C1 C2 C3 178.45(12)
N1 C1 C6 C5 -177.92(12)
N2 C10 C11 C12 173.45(11)
N2 C10 C15 C14 -172.18(11)
N2 C10 C15 C18 7.92(18)
C1 N1 C9 O1 -8.5(2)
C1 N1 C9 N2 171.32(12)
C1 C2 C3 C4 -0.4(2)
C1 C2 C3 C7 178.19(12)
C2 C1 C6 C5 0.92(19)
C2 C3 C4 C5 0.87(19)
C2 C3 C7 F1 156.98(13)
C2 C3 C7 F2 -83.48(16)
C2 C3 C7 F3 36.48(17)
C3 C4 C5 C6 -0.41(19)
C3 C4 C5 C8 -177.01(12)
C4 C3 C7 F1 -24.35(18)
C4 C3 C7 F2 95.18(15)
C4 C3 C7 F3 -144.86(13)
C4 C5 C6 C1 -0.49(19)
C4 C5 C8 F4 -29.77(17)
C4 C5 C8 F5 89.64(14)
C4 C5 C8 F6 -150.61(12)
C6 C1 C2 C3 -0.47(19)
C6 C5 C8 F4 153.52(11)
C6 C5 C8 F5 -87.07(14)
C6 C5 C8 F6 32.67(17)
C7 C3 C4 C5 -177.75(12)
C8 C5 C6 C1 176.11(12)
C9 N1 C1 C2 -176.74(12)
C9 N1 C1 C6 2.1(2)
C9 N2 C10 C11 16.5(2)
C9 N2 C10 C15 -167.81(12)
C10 N2 C9 O1 -3.5(2)
C10 N2 C9 N1 176.67(12)
C10 C11 C12 C13 -0.40(19)
C10 C11 C12 C16 -176.97(11)
C10 C15 C18 C19 -130.95(13)
C10 C15 C18 C23 51.26(17)
C11 C10 C15 C14 3.69(18)
C11 C10 C15 C18 -176.21(11)
C11 C12 C13 C14 1.44(19)
C11 C12 C16 O2 -165.17(11)
C11 C12 C16 O3 16.09(19)
C12 C13 C14 C15 0.2(2)
C13 C12 C16 O2 18.25(17)
C13 C12 C16 O3 -160.50(13)
C13 C14 C15 C10 -2.71(19)
C13 C14 C15 C18 177.20(12)
C14 C15 C18 C19 49.15(17)
C14 C15 C18 C23 -128.64(13)
C15 C10 C11 C12 -2.19(18)
C15 C18 C19 C20 -179.20(11)
C15 C18 C23 C22 178.67(11)
C16 C12 C13 C14 177.95(12)
C17 O2 C16 O3 3.23(19)
C17 O2 C16 C12 -175.53(11)
C18 C19 C20 C21 0.41(18)
C19 C18 C23 C22 0.85(18)
C19 C20 C21 C22 1.06(18)
C19 C20 C21 C24 -177.66(11)
C20 C21 C22 C23 -1.56(18)
C20 C21 C24 O4 176.47(10)
C20 C21 C24 O5 -2.92(18)
C21 C22 C23 C18 0.59(18)
C22 C21 C24 O4 -2.23(16)
C22 C21 C24 O5 178.38(12)
C23 C18 C19 C20 -1.36(18)
C24 C21 C22 C23 177.10(11)
C25 O4 C24 O5 0.85(17)
C25 O4 C24 C21 -178.55(10)
